data_9014015
loop_
_publ_author_name
'Pekov, I. V.'
'Olysych, L. V.'
'Chukanov, N. V.'
'Zubkova, N. V.'
'Pushcharovsky D Yu'
'Van, K. V.'
'Giester, G.'
'Tillmanns, E.'

_publ_section_title
;
 Crystal chemistry of cancrinite-group minerals with an AB-type framework:
 A review and new data. I. Chemical and structural variations
 Note: Sample# ggm44331
;
_journal_name_full 'The Canadian Mineralogist'
_journal_page_first 1129
_journal_page_last 1150
_journal_paper_doi 10.3749/canmin.49.5.1129
_journal_volume 49
_journal_year 2012
_chemical_compound_source 'Vishnevye Mountains'
_chemical_formula_sum 'C0.85 H1.998 Al2.82 Ca0.51 Na3.49 O15.549 Si3.18'
_chemical_name_mineral Cancrinite
_space_group_IT_number 173
_symmetry_space_group_name_Hall 'P 6c'
_symmetry_space_group_name_H-M 'P 63'
_cell_angle_alpha 90
_cell_angle_beta 90
_cell_angle_gamma 120
_cell_formula_units_Z 2
_cell_length_a 12.627
_cell_length_b 12.627
_cell_length_c 5.136
_cell_volume 709.179
_database_code_amcsd 0018876
_exptl_crystal_density_diffrn 2.468
_cod_original_formula_sum 'Si3.18 Al2.82 O15.549 Na3.49 Ca.51 C.85 H1.998'
_cod_database_code 9014015

loop_
_space_group_symop_operation_xyz
x,y,z
x-y,x,1/2+z
-y,x-y,z
-x,-y,1/2+z
-x+y,-x,z
y,-x+y,1/2+z

loop_
_atom_site_label
_atom_site_fract_x
_atom_site_fract_y
_atom_site_fract_z
_atom_site_occupancy
_atom_site_U_iso_or_equiv
_atom_site_type_symbol
_atom_site_attached_hydrogens
Si1 0.32815 0.41088 0.75000 1.00000 0.01027 Si 0
Al2 0.07515 0.41252 0.75100 0.94000 0.01077 Al 0
Si2 0.07515 0.41252 0.75100 0.06000 0.01077 Si 0
O1 0.20301 0.40490 0.66050 1.00000 0.01720 O 0
O2 0.11441 0.56360 0.72660 1.00000 0.02190 O 0
O3 0.02867 0.34943 0.06000 1.00000 0.01680 O 0
O4 0.31430 0.35775 0.04270 1.00000 0.01770 O 0
Na 0.66667 0.33333 0.13450 1.00000 0.03740 Na 0
Wat 0.68600 0.30300 0.68920 0.33300 0.06400 O 2
NaA 0.12230 0.24520 0.28670 0.44000 0.02410 Na 0
CaA 0.12230 0.24520 0.28670 0.10000 0.02410 Ca 0
NaA* 0.12690 0.26010 0.30100 0.39000 0.04000 Na 0
CaA* 0.12690 0.26010 0.30100 0.07000 0.04000 Ca 0
C1 0.00000 0.00000 0.69200 0.19000 0.01600 C 0
OC1 0.05740 0.11940 0.69200 0.19000 0.01000 O 0
C2 0.00000 0.00000 0.93500 0.21600 0.01200 C 0
OC2 0.06030 0.11550 0.93500 0.21600 0.03400 O 0
C3 0.00000 0.00000 0.61100 0.21000 0.02300 C 0
OC3 0.05410 0.11380 0.61100 0.21000 0.03400 O 0
C4 0.00000 0.00000 0.81000 0.23400 0.01800 C 0
OC4 0.06000 0.12300 0.81000 0.23400 0.07100 O 0

loop_
_cod_changelog_entry_id
_cod_changelog_entry_author
_cod_changelog_entry_date
_cod_changelog_entry_text
1
;cod-tools version 3.8.0
Id: cif_guess_AMCSD_atom_types 9574 2023-05-10 09:00:05Z saulius
;
2023-05-10T18:54:47+03:00
;Derived atom types and hydrogen counts
from atom names that follow the AMCSD naming convention
(Wat == water, O-H == hydroxyl).
;

loop_
_cod_related_entry_id
_cod_related_entry_database
_cod_related_entry_code
1 AMCSD 0018876
